data_7226075
loop_
_publ_author_name
'Jones, Leigh Fon'
'Comar, Priyanka'
'Pitak, Mateusz'
'Coles, Simon'
'G. Ryder, Alan'
'Piligkos, Stergios'
'Brechin, Euan K.'
'Houton, Edel'

_publ_section_title
;
 Solvothermal Synthesis of Discrete Cages and Extended Networks Comprising
 {Cr(III)3O(O2CR)3(oxime)3}2- (R = H, CH3, C(CH3)3, C14H9) Building
 Blocks.
;
_journal_name_full 'RSC Adv.'
_journal_paper_doi 10.1039/C6RA14811E
_journal_year 2016
_chemical_formula_moiety 'C132 H198 Cr6 N12 Na4 O26'
_chemical_formula_sum 'C132 H198 Cr6 N12 Na4 O26'
_chemical_formula_weight 2772.97
_chemical_name_common '[Na4Cr6]-3'
_chemical_name_systematic 'complex 3 '
_chemical_properties_physical ', Hygroscopic'
_space_group_crystal_system trigonal
_space_group_IT_number 167
_space_group_name_Hall '-R 3 2"c'
_space_group_name_H-M_alt 'R -3 c :H'
_symmetry_space_group_name_Hall '-R 3 2"c'
_symmetry_space_group_name_H-M 'R -3 c :H'
_atom_sites_solution_hydrogens geom
_audit_creation_date 2016-07-19
_audit_creation_method
;
Olex2 1.2
(compiled 2016.02.19 svn.r3266 for OlexSys, GUI svn.r5155)
;
_audit_update_record
;
2016-07-20 deposited with the CCDC.
2016-07-22 downloaded from the CCDC.
;
_cell_angle_alpha 90
_cell_angle_beta 90
_cell_angle_gamma 120
_cell_formula_units_Z 12
_cell_length_a 26.9779(12)
_cell_length_b 26.9779(12)
_cell_length_c 71.622(4)
_cell_measurement_reflns_used 3559
_cell_measurement_temperature 150(2)
_cell_measurement_theta_max 18.6060
_cell_measurement_theta_min 3.4400
_cell_volume 45143(4)
_computing_cell_refinement
;
CrysAlisPro, Agilent Technologies,
Version 1.171.36.24 (release 03-12-2012 CrysAlis171 .NET)
(compiled Dec  3 2012,18:21:49)
;
_computing_data_collection
;
CrysAlisPro, Agilent Technologies,
Version 1.171.36.24 (release 03-12-2012 CrysAlis171 .NET)
(compiled Dec  3 2012,18:21:49)
;
_computing_data_reduction
;
CrysAlisPro, Agilent Technologies,
Version 1.171.36.24 (release 03-12-2012 CrysAlis171 .NET)
(compiled Dec  3 2012,18:21:49)
;
_computing_molecular_graphics 'Olex2 (Dolomanov et al., 2009)'
_computing_publication_material 'Olex2 (Dolomanov et al., 2009)'
_computing_structure_refinement 'ShelXL (Sheldrick, 2015)'
_diffrn_ambient_temperature 150(2)
_diffrn_detector_area_resol_mean 16.1048
_diffrn_measured_fraction_theta_full 0.998
_diffrn_measured_fraction_theta_max 0.998
_diffrn_measurement_details
;
  1 omega  -83.00   25.00   0.7500   30.0000
omega____ theta____ kappa____ phi______ frames
    -      -16.1403  -19.0000  120.0000 144
  
  2 omega  -78.00  -51.00   0.7500   30.0000
omega____ theta____ kappa____ phi______ frames
    -      -16.1403 -178.0000  -90.0000 36
  
  3 omega   -8.00   24.25   0.7500   30.0000
omega____ theta____ kappa____ phi______ frames
    -       20.5934   77.0000 -120.0000 43
  
  4 omega   47.00   74.00   0.7500   30.0000
omega____ theta____ kappa____ phi______ frames
    -       20.5934   77.0000 -120.0000 36
  
  5 omega   46.00   92.50   0.7500   30.0000
omega____ theta____ kappa____ phi______ frames
    -       20.5934  178.0000   60.0000 62
  
;
_diffrn_measurement_device_type 'Xcalibur, Sapphire3'
_diffrn_measurement_method '\w scans'
_diffrn_orient_matrix_UB_11 0.0205040000
_diffrn_orient_matrix_UB_12 -0.0089916000
_diffrn_orient_matrix_UB_21 0.0164244000
_diffrn_orient_matrix_UB_22 0.0189476000
_diffrn_orient_matrix_UB_23 -0.0072792000
_diffrn_orient_matrix_UB_31 0.0152227000
_diffrn_orient_matrix_UB_32 0.0219582000
_diffrn_orient_matrix_UB_33 0.0066512000
_diffrn_radiation_monochromator graphite
_diffrn_radiation_source 'Enhance (Mo) X-ray Source'
_diffrn_radiation_type 'Mo K\a'
_diffrn_radiation_wavelength 0.7107
_diffrn_reflns_av_R_equivalents 0.2348
_diffrn_reflns_av_unetI/netI 0.1838
_diffrn_reflns_Laue_measured_fraction_full 0.998
_diffrn_reflns_Laue_measured_fraction_max 0.998
_diffrn_reflns_limit_h_max 32
_diffrn_reflns_limit_h_min -20
_diffrn_reflns_limit_k_max 17
_diffrn_reflns_limit_k_min -32
_diffrn_reflns_limit_l_max 85
_diffrn_reflns_limit_l_min -85
_diffrn_reflns_number 59449
_diffrn_reflns_point_group_measured_fraction_full 0.998
_diffrn_reflns_point_group_measured_fraction_max 0.998
_diffrn_reflns_theta_full 25.023
_diffrn_reflns_theta_max 25.023
_diffrn_reflns_theta_min 2.972
_exptl_absorpt_coefficient_mu 0.496
_exptl_absorpt_correction_T_max 1.00000
_exptl_absorpt_correction_T_min 0.70988
_exptl_absorpt_correction_type multi-scan
_exptl_absorpt_process_details
;
CrysAlisPro, Agilent Technologies,
Version 1.171.36.24 (release 03-12-2012 CrysAlis171 .NET)
(compiled Dec  3 2012,18:21:49)
Empirical absorption correction using spherical harmonics,
 implemented in SCALE3 ABSPACK scaling algorithm.
;
_exptl_crystal_colour Green
_exptl_crystal_density_diffrn 1.224
_exptl_crystal_description Parallelepiped
_exptl_crystal_F_000 17640
_exptl_crystal_preparation ', Magnetic properties'
_exptl_crystal_recrystallization_method 'Re-crystallisation from solvent: MeCN'
_exptl_crystal_size_max 0.08
_exptl_crystal_size_mid 0.04
_exptl_crystal_size_min 0.04
_refine_diff_density_max 0.701
_refine_diff_density_min -0.495
_refine_diff_density_rms 0.097
_refine_ls_extinction_method none
_refine_ls_goodness_of_fit_ref 1.020
_refine_ls_hydrogen_treatment constr
_refine_ls_matrix_type full
_refine_ls_number_parameters 616
_refine_ls_number_reflns 8855
_refine_ls_number_restraints 1286
_refine_ls_restrained_S_all 0.972
_refine_ls_R_factor_all 0.1972
_refine_ls_R_factor_gt 0.0907
_refine_ls_shift/su_max 0.000
_refine_ls_shift/su_mean 0.000
_refine_ls_structure_factor_coef Fsqd
_refine_ls_weighting_details 'w=1/[\s^2^(Fo^2^)+(0.0967P)^2^+38.8728P] where P=(Fo^2^+2Fc^2^)/3'
_refine_ls_weighting_scheme calc
_refine_ls_wR_factor_gt 0.1937
_refine_ls_wR_factor_ref 0.2509
_reflns_Friedel_coverage 0.000
_reflns_number_gt 4076
_reflns_number_total 8855
_reflns_threshold_expression 'I > 2\s(I)'
_cod_data_source_file c6ra14811e2.cif
_cod_data_source_block EH458A7_rev1
_cod_original_cell_volume 45143(5)
_cod_database_code 7226075
_shelx_space_group_comment
;
The symmetry employed for this shelxl refinement is uniquely defined
by the following loop, which should always be used as a source of
symmetry information in preference to the above space-group names.
They are only intended as comments.
;
_shelx_estimated_absorpt_t_max 0.980
_shelx_estimated_absorpt_t_min 0.961
_olex2_refinement_description
;
1. Fixed Uiso
 At 1.2 times of:
  All C(H) groups
 At 1.5 times of:
  All C(H,H,H) groups
2. Restrained distances
 C5-C6
 1.54 with sigma of 0.01
 C5-C8
 1.54 with sigma of 0.01
 C5-C8A
 1.54 with sigma of 0.01
 C5-C6A
 1.54 with sigma of 0.01
 C5-C7A
 1.54 with sigma of 0.01
 C37-C40A
 1.54 with sigma of 0.01
 C37-C38
 1.54 with sigma of 0.01
 C37-C38A
 1.54 with sigma of 0.01
 C37-C39
 1.54 with sigma of 0.01
 C37-C39A
 1.54 with sigma of 0.01
 C37-C40
 1.54 with sigma of 0.01
 C5-C7
 1.54 with sigma of 0.01
 C39A-C38A
 2.5 with sigma of 0.02
 C38A-C40A
 2.5 with sigma of 0.02
 C39A-C40A
 2.5 with sigma of 0.02
 C39-C38
 2.5 with sigma of 0.02
 C38-C40
 2.5 with sigma of 0.02
 C40-C39
 2.5 with sigma of 0.02
 C8-C7
 2.5 with sigma of 0.02
 C7-C6
 2.5 with sigma of 0.02
 C6-C8
 2.5 with sigma of 0.02
 C6A-C8A
 2.5 with sigma of 0.02
 C8A-C7A
 2.5 with sigma of 0.02
 C7A-C6A
 2.5 with sigma of 0.02
3. Rigid bond restraints
 All non-hydrogen atoms
 with sigma for 1-2 distances of 0.01 and sigma for 1-3 distances of 0.01
4. Uiso/Uaniso restraints and constraints
All non-hydrogen atoms have similar U: within 2A with sigma of 0.04 and sigma
for terminal atoms of 0.08
Uanis(C6A) = Uanis(C6)
5. Rigid body (RIGU) restrains
 All non-hydrogen atoms
 with sigma for 1-2 distances of 0.004 and sigma for 1-3 distances of 0.004
6. Others
 Sof(C7A)=Sof(H7AA)=Sof(H7AB)=Sof(H7AC)=Sof(C8A)=Sof(H8AA)=Sof(H8AB)=Sof(H8AC)=
 Sof(C6A)=Sof(H6AA)=Sof(H6AB)=Sof(H6AC)=1-FVAR(1)
 Sof(C6)=Sof(H6A)=Sof(H6B)=Sof(H6C)=Sof(C7)=Sof(H7A)=Sof(H7B)=Sof(H7C)=Sof(C8)=
 Sof(H8A)=Sof(H8B)=Sof(H8C)=FVAR(1)
 Sof(C40A)=Sof(H40D)=Sof(H40E)=Sof(H40F)=Sof(C39A)=Sof(H39D)=Sof(H39E)=
 Sof(H39F)=Sof(C38A)=Sof(H38D)=Sof(H38E)=Sof(H38F)=1-FVAR(2)
 Sof(C38)=Sof(H38A)=Sof(H38B)=Sof(H38C)=Sof(C39)=Sof(H39A)=Sof(H39B)=Sof(H39C)=
 Sof(C40)=Sof(H40A)=Sof(H40B)=Sof(H40C)=FVAR(2)
7.a Me refined with riding coordinates:
 C38A(H38D,H38E,H38F)
7.b Aromatic/amide H refined with riding coordinates:
 C1(H1), C3(H3), C9(H9), C16(H16), C18(H18), C24(H24)
7.c Idealised Me refined as rotating group:
 C6(H6A,H6B,H6C), C7(H7A,H7B,H7C), C8(H8A,H8B,H8C), C13(H13A,H13B,H13C),
 C14(H14A,H14B,H14C), C15(H15A,H15B,H15C), C21(H21A,H21B,H21C), C22(H22A,H22B,
 H22C), C23(H23A,H23B,H23C), C28(H28A,H28B,H28C), C29(H29A,H29B,H29C), C30(H30A,
 H30B,H30C), C33(H33A,H33B,H33C), C34(H34A,H34B,H34C), C35(H35A,H35B,H35C),
 C38(H38A,H38B,H38C), C39(H39A,H39B,H39C), C40(H40A,H40B,H40C), C42(H42A,H42B,
 H42C), C44(H44A,H44B,H44C), C7A(H7AA,H7AB,H7AC), C8A(H8AA,H8AB,H8AC), C6A(H6AA,
 H6AB,H6AC), C40A(H40D,H40E,H40F), C39A(H39D,H39E,H39F)
;
_shelx_shelxl_version_number 2014/7
_olex2_submission_special_instructions 'No special instructions were received'

loop_
_space_group_symop_operation_xyz
'x, y, z'
'-y, x-y, z'
'-x+y, -x, z'
'y, x, -z+1/2'
'x-y, -y, -z+1/2'
'-x, -x+y, -z+1/2'
'x+2/3, y+1/3, z+1/3'
'-y+2/3, x-y+1/3, z+1/3'
'-x+y+2/3, -x+1/3, z+1/3'
'y+2/3, x+1/3, -z+5/6'
'x-y+2/3, -y+1/3, -z+5/6'
'-x+2/3, -x+y+1/3, -z+5/6'
'x+1/3, y+2/3, z+2/3'
'-y+1/3, x-y+2/3, z+2/3'
'-x+y+1/3, -x+2/3, z+2/3'
'y+1/3, x+2/3, -z+7/6'
'x-y+1/3, -y+2/3, -z+7/6'
'-x+1/3, -x+y+2/3, -z+7/6'
'-x, -y, -z'
'y, -x+y, -z'
'x-y, x, -z'
'-y, -x, z-1/2'
'-x+y, y, z-1/2'
'x, x-y, z-1/2'
'-x+2/3, -y+1/3, -z+1/3'
'y+2/3, -x+y+1/3, -z+1/3'
'x-y+2/3, x+1/3, -z+1/3'
'-y+2/3, -x+1/3, z-1/6'
'-x+y+2/3, y+1/3, z-1/6'
'x+2/3, x-y+1/3, z-1/6'
'-x+1/3, -y+2/3, -z+2/3'
'y+1/3, -x+y+2/3, -z+2/3'
'x-y+1/3, x+2/3, -z+2/3'
'-y+1/3, -x+2/3, z+1/6'
'-x+y+1/3, y+2/3, z+1/6'
'x+1/3, x-y+2/3, z+1/6'

loop_
_atom_site_label
_atom_site_type_symbol
_atom_site_fract_x
_atom_site_fract_y
_atom_site_fract_z
_atom_site_U_iso_or_equiv
_atom_site_adp_type
_atom_site_occupancy
_atom_site_site_symmetry_order
_atom_site_calc_flag
_atom_site_refinement_flags_posn
_atom_site_refinement_flags_adp
_atom_site_refinement_flags_occupancy
_atom_site_disorder_assembly
_atom_site_disorder_group
Cr1 Cr 0.73561(4) 0.33468(4) 0.40164(2) 0.0275(3) Uani 1 1 d . U . . .
Cr2 Cr 0.70304(5) 0.41225(5) 0.48282(2) 0.0292(3) Uani 1 1 d . U . . .
Na1 Na 0.77870(11) 0.29739(11) 0.44208(4) 0.0369(7) Uani 1 1 d . U . . .
Na2 Na 0.6667 0.3333 0.44217(6) 0.0286(10) Uani 1 3 d S TU P . .
O1 O 0.53245(19) 0.19104(18) 0.40883(7) 0.0345(12) Uani 1 1 d . U . . .
O2 O 0.69969(18) 0.28224(18) 0.42351(6) 0.0300(11) Uani 1 1 d . U . . .
O3 O 0.71269(19) 0.26787(19) 0.38473(6) 0.0311(11) Uani 1 1 d . U . . .
O4 O 0.61742(18) 0.22683(18) 0.38098(6) 0.0286(11) Uani 1 1 d . U . . .
O5 O 0.6667 0.3333 0.39690(10) 0.0247(17) Uani 1 3 d S TU P . .
O6 O 0.74621(18) 0.34905(18) 0.46138(6) 0.0280(11) Uani 1 1 d . U . . .
O7 O 0.6667 0.3333 0.48782(11) 0.0290(18) Uani 1 3 d S TU P . .
O8 O 0.74507(18) 0.49324(18) 0.47535(6) 0.0319(11) Uani 1 1 d . U . . .
O9 O 0.75650(19) 0.42640(19) 0.50409(7) 0.0337(12) Uani 1 1 d . U . . .
O10 O 0.77079(19) 0.3512(2) 0.50036(7) 0.0357(12) Uani 1 1 d . U . . .
N1 N 0.6445(2) 0.2391(2) 0.41791(8) 0.0281(13) Uani 1 1 d . U . . .
N2 N 0.7689(3) 0.2025(3) 0.43457(10) 0.058(2) Uani 1 1 d . U . . .
N3 N 0.8803(3) 0.3588(3) 0.44978(10) 0.0536(19) Uani 1 1 d . U . . .
N4 N 0.7605(2) 0.4043(2) 0.46706(8) 0.0286(13) Uani 1 1 d . U . . .
C1 C 0.6316(3) 0.1875(3) 0.42099(9) 0.0250(15) Uani 1 1 d . U . . .
H1 H 0.6583 0.1812 0.4277 0.030 Uiso 1 1 calc R . . . .
C2 C 0.5788(3) 0.1378(3) 0.41490(10) 0.0345(17) Uani 1 1 d . U . . .
C3 C 0.5773(3) 0.0854(3) 0.41480(10) 0.0387(18) Uani 1 1 d . U . . .
H3 H 0.6086 0.0831 0.4200 0.046 Uiso 1 1 calc R . . . .
C4 C 0.5319(4) 0.0368(3) 0.40745(11) 0.0439(18) Uani 1 1 d . U . . .
C5 C 0.5319(4) -0.0198(3) 0.40610(11) 0.066(2) Uani 1 1 d D U . . .
C6 C 0.4727(7) -0.0666(8) 0.3983(3) 0.074(3) Uani 0.383(10) 1 d D U . A 1
H6A H 0.4426 -0.0738 0.4073 0.111 Uiso 0.383(10) 1 calc GR . . A 1
H6B H 0.4735 -0.1020 0.3960 0.111 Uiso 0.383(10) 1 calc GR . . A 1
H6C H 0.4648 -0.0532 0.3865 0.111 Uiso 0.383(10) 1 calc GR . . A 1
C7 C 0.5329(11) -0.0383(10) 0.42619(17) 0.071(6) Uani 0.383(10) 1 d D U . A 1
H7A H 0.5702 -0.0123 0.4318 0.106 Uiso 0.383(10) 1 calc GR . . A 1
H7B H 0.5265 -0.0774 0.4263 0.106 Uiso 0.383(10) 1 calc GR . . A 1
H7C H 0.5027 -0.0370 0.4334 0.106 Uiso 0.383(10) 1 calc GR . . A 1
C8 C 0.5792(9) -0.0148(10) 0.3939(3) 0.082(6) Uani 0.383(10) 1 d D U . A 1
H8A H 0.5808 0.0059 0.3825 0.123 Uiso 0.383(10) 1 calc GR . . A 1
H8B H 0.5721 -0.0531 0.3907 0.123 Uiso 0.383(10) 1 calc GR . . A 1
H8C H 0.6157 0.0062 0.4006 0.123 Uiso 0.383(10) 1 calc GR . . A 1
C9 C 0.4861(3) 0.0420(3) 0.40042(10) 0.0424(19) Uani 1 1 d . U . . .
H9 H 0.4539 0.0085 0.3957 0.051 Uiso 1 1 calc R . . . .
C10 C 0.4847(3) 0.0926(3) 0.39993(10) 0.0370(17) Uani 1 1 d . U . . .
C11 C 0.5316(3) 0.1416(3) 0.40781(10) 0.0288(15) Uani 1 1 d . U . . .
C12 C 0.4352(3) 0.0957(3) 0.39070(12) 0.0460(18) Uani 1 1 d . U . . .
C13 C 0.3870(4) 0.0364(3) 0.38432(13) 0.073(3) Uani 1 1 d . U . . .
H13A H 0.4021 0.0204 0.3751 0.109 Uiso 1 1 calc GR . . . .
H13B H 0.3560 0.0403 0.3786 0.109 Uiso 1 1 calc GR . . . .
H13C H 0.3721 0.0108 0.3951 0.109 Uiso 1 1 calc GR . . . .
C14 C 0.4068(3) 0.1181(4) 0.40452(13) 0.063(2) Uani 1 1 d . U . . .
H14A H 0.3946 0.0941 0.4157 0.094 Uiso 1 1 calc GR . . . .
H14B H 0.3734 0.1167 0.3986 0.094 Uiso 1 1 calc GR . . . .
H14C H 0.4343 0.1577 0.4080 0.094 Uiso 1 1 calc GR . . . .
C15 C 0.4571(3) 0.1342(3) 0.37381(11) 0.053(2) Uani 1 1 d . U . . .
H15A H 0.4884 0.1719 0.3775 0.080 Uiso 1 1 calc GR . . . .
H15B H 0.4260 0.1382 0.3684 0.080 Uiso 1 1 calc GR . . . .
H15C H 0.4712 0.1173 0.3646 0.080 Uiso 1 1 calc GR . . . .
C16 C 0.8136(3) 0.4436(3) 0.46434(9) 0.0272(16) Uani 1 1 d . U . . .
H16 H 0.8381 0.4338 0.4578 0.033 Uiso 1 1 calc R . . . .
C17 C 0.8365(3) 0.5018(3) 0.47101(10) 0.0305(16) Uani 1 1 d . U . . .
C18 C 0.8960(3) 0.5349(3) 0.47220(11) 0.0383(19) Uani 1 1 d . U . . .
H18 H 0.9188 0.5197 0.4677 0.046 Uiso 1 1 calc R . . . .
C19 C 0.9224(3) 0.5888(3) 0.47976(11) 0.0391(18) Uani 1 1 d . U . . .
C20 C 0.9881(3) 0.6240(3) 0.48291(13) 0.053(2) Uani 1 1 d . U . . .
C21 C 1.0111(4) 0.6875(4) 0.48243(16) 0.083(3) Uani 1 1 d . U . . .
H21A H 0.9984 0.6976 0.4709 0.125 Uiso 1 1 calc GR . . . .
H21B H 1.0530 0.7076 0.4828 0.125 Uiso 1 1 calc GR . . . .
H21C H 0.9967 0.6987 0.4933 0.125 Uiso 1 1 calc GR . . . .
C22 C 1.0011(4) 0.6090(4) 0.50163(14) 0.083(3) Uani 1 1 d . U . . .
H22A H 0.9782 0.6146 0.5111 0.125 Uiso 1 1 calc GR . . . .
H22B H 1.0419 0.6337 0.5044 0.125 Uiso 1 1 calc GR . . . .
H22C H 0.9917 0.5689 0.5016 0.125 Uiso 1 1 calc GR . . . .
C23 C 1.0187(3) 0.6106(4) 0.46808(14) 0.072(3) Uani 1 1 d . U . . .
H23A H 1.0134 0.5724 0.4702 0.109 Uiso 1 1 calc GR . . . .
H23B H 1.0596 0.6390 0.4685 0.109 Uiso 1 1 calc GR . . . .
H23C H 1.0032 0.6117 0.4558 0.109 Uiso 1 1 calc GR . . . .
C24 C 0.8876(3) 0.6087(3) 0.48646(11) 0.0428(19) Uani 1 1 d . U . . .
H24 H 0.9054 0.6453 0.4922 0.051 Uiso 1 1 calc R . . . .
C25 C 0.8294(3) 0.5792(3) 0.48542(11) 0.0364(17) Uani 1 1 d . U . . .
C26 C 0.8025(3) 0.5241(3) 0.47747(10) 0.0344(17) Uani 1 1 d . U . . .
C27 C 0.7933(3) 0.6047(3) 0.49353(11) 0.0435(18) Uani 1 1 d . U . . .
C28 C 0.7532(3) 0.5644(3) 0.50854(11) 0.053(2) Uani 1 1 d . U . . .
H28A H 0.7267 0.5273 0.5029 0.080 Uiso 1 1 calc GR . . . .
H28B H 0.7315 0.5809 0.5141 0.080 Uiso 1 1 calc GR . . . .
H28C H 0.7757 0.5592 0.5183 0.080 Uiso 1 1 calc GR . . . .
C29 C 0.7586(4) 0.6127(3) 0.47785(12) 0.057(2) Uani 1 1 d . U . . .
H29A H 0.7847 0.6367 0.4680 0.086 Uiso 1 1 calc GR . . . .
H29B H 0.7382 0.6311 0.4830 0.086 Uiso 1 1 calc GR . . . .
H29C H 0.7310 0.5752 0.4727 0.086 Uiso 1 1 calc GR . . . .
C30 C 0.8313(3) 0.6630(3) 0.50264(13) 0.063(2) Uani 1 1 d . U . . .
H30A H 0.8558 0.6596 0.5121 0.094 Uiso 1 1 calc GR . . . .
H30B H 0.8073 0.6762 0.5086 0.094 Uiso 1 1 calc GR . . . .
H30C H 0.8553 0.6907 0.4931 0.094 Uiso 1 1 calc GR . . . .
C31 C 0.6654(3) 0.2313(3) 0.37791(10) 0.0290(15) Uani 1 1 d . U . . .
C32 C 0.6677(3) 0.1883(3) 0.36443(12) 0.0444(19) Uani 1 1 d . U . . .
C33 C 0.7038(4) 0.1658(4) 0.37362(14) 0.068(3) Uani 1 1 d . U . . .
H33A H 0.7416 0.1981 0.3768 0.102 Uiso 1 1 calc GR . . . .
H33B H 0.7082 0.1402 0.3650 0.102 Uiso 1 1 calc GR . . . .
H33C H 0.6847 0.1449 0.3850 0.102 Uiso 1 1 calc GR . . . .
C34 C 0.6966(4) 0.2210(4) 0.34689(13) 0.083(3) Uani 1 1 d . U . . .
H34A H 0.6741 0.2370 0.3415 0.124 Uiso 1 1 calc GR . . . .
H34B H 0.6993 0.1952 0.3379 0.124 Uiso 1 1 calc GR . . . .
H34C H 0.7351 0.2522 0.3499 0.124 Uiso 1 1 calc GR . . . .
C35 C 0.6082(3) 0.1391(3) 0.36032(12) 0.050(2) Uani 1 1 d . U . . .
H35A H 0.5902 0.1191 0.3720 0.075 Uiso 1 1 calc GR . . . .
H35B H 0.6108 0.1124 0.3516 0.075 Uiso 1 1 calc GR . . . .
H35C H 0.5851 0.1540 0.3547 0.075 Uiso 1 1 calc GR . . . .
C36 C 0.7796(3) 0.3971(3) 0.50803(11) 0.0402(18) Uani 1 1 d . U . . .
C37 C 0.8270(4) 0.4219(3) 0.52240(11) 0.064(2) Uani 1 1 d D U . . .
C38 C 0.8151(6) 0.3777(4) 0.53757(15) 0.085(4) Uani 0.865(11) 1 d D U . B 1
H38A H 0.7791 0.3678 0.5439 0.128 Uiso 0.865(11) 1 calc GR . . B 1
H38B H 0.8465 0.3936 0.5467 0.128 Uiso 0.865(11) 1 calc GR . . B 1
H38C H 0.8122 0.3432 0.5319 0.128 Uiso 0.865(11) 1 calc GR . . B 1
C39 C 0.8358(6) 0.4779(5) 0.53058(18) 0.092(4) Uani 0.865(11) 1 d D U . B 1
H39A H 0.8456 0.5060 0.5205 0.139 Uiso 0.865(11) 1 calc GR . . B 1
H39B H 0.8670 0.4926 0.5397 0.139 Uiso 0.865(11) 1 calc GR . . B 1
H39C H 0.8005 0.4712 0.5367 0.139 Uiso 0.865(11) 1 calc GR . . B 1
C40 C 0.8835(4) 0.4356(5) 0.51213(15) 0.081(4) Uani 0.865(11) 1 d D U . B 1
H40A H 0.8796 0.4002 0.5069 0.122 Uiso 0.865(11) 1 calc GR . . B 1
H40B H 0.9154 0.4521 0.5210 0.122 Uiso 0.865(11) 1 calc GR . . B 1
H40C H 0.8909 0.4629 0.5020 0.122 Uiso 0.865(11) 1 calc GR . . B 1
C41 C 0.7703(4) 0.1623(4) 0.43713(13) 0.066(3) Uani 1 1 d . U . . .
C42 C 0.7723(6) 0.1105(5) 0.44123(16) 0.130(5) Uani 1 1 d . U . . .
H42A H 0.7510 0.0817 0.4316 0.195 Uiso 1 1 calc GR . . . .
H42B H 0.7550 0.0957 0.4535 0.195 Uiso 1 1 calc GR . . . .
H42C H 0.8122 0.1193 0.4413 0.195 Uiso 1 1 calc GR . . . .
C43 C 0.9270(4) 0.3858(4) 0.44959(13) 0.055(2) Uani 1 1 d . U . . .
C44 C 0.9900(4) 0.4227(4) 0.44819(14) 0.079(3) Uani 1 1 d . U . . .
H44A H 1.0031 0.4159 0.4362 0.118 Uiso 1 1 calc GR . . . .
H44B H 1.0083 0.4135 0.4584 0.118 Uiso 1 1 calc GR . . . .
H44C H 1.0003 0.4629 0.4491 0.118 Uiso 1 1 calc GR . . . .
C7A C 0.4976(7) -0.0608(6) 0.42151(19) 0.078(5) Uani 0.617(10) 1 d D U . A 2
H7AA H 0.5110 -0.0418 0.4336 0.117 Uiso 0.617(10) 1 calc GR . . A 2
H7AB H 0.5025 -0.0944 0.4210 0.117 Uiso 0.617(10) 1 calc GR . . A 2
H7AC H 0.4571 -0.0728 0.4199 0.117 Uiso 0.617(10) 1 calc GR . . A 2
C8A C 0.5947(5) -0.0080(6) 0.4087(2) 0.069(4) Uani 0.617(10) 1 d D U . A 2
H8AA H 0.6203 0.0223 0.4001 0.104 Uiso 0.617(10) 1 calc GR . . A 2
H8AB H 0.5959 -0.0430 0.4060 0.104 Uiso 0.617(10) 1 calc GR . . A 2
H8AC H 0.6071 0.0040 0.4216 0.104 Uiso 0.617(10) 1 calc GR . . A 2
C6A C 0.5146(7) -0.0459(6) 0.38671(15) 0.074(3) Uani 0.617(10) 1 d D U . A 2
H6AA H 0.4730 -0.0635 0.3853 0.111 Uiso 0.617(10) 1 calc GR . . A 2
H6AB H 0.5257 -0.0752 0.3851 0.111 Uiso 0.617(10) 1 calc GR . . A 2
H6AC H 0.5339 -0.0160 0.3773 0.111 Uiso 0.617(10) 1 calc GR . . A 2
C40A C 0.836(2) 0.3731(17) 0.5299(8) 0.066(8) Uani 0.135(11) 1 d D U . B 2
H40D H 0.7988 0.3382 0.5314 0.099 Uiso 0.135(11) 1 calc GR . . B 2
H40E H 0.8555 0.3843 0.5420 0.099 Uiso 0.135(11) 1 calc GR . . B 2
H40F H 0.8594 0.3659 0.5211 0.099 Uiso 0.135(11) 1 calc GR . . B 2
C39A C 0.8859(12) 0.4757(15) 0.5199(9) 0.071(8) Uani 0.135(11) 1 d D U . B 2
H39D H 0.9127 0.4649 0.5146 0.106 Uiso 0.135(11) 1 calc GR . . B 2
H39E H 0.9001 0.4940 0.5320 0.106 Uiso 0.135(11) 1 calc GR . . B 2
H39F H 0.8824 0.5024 0.5114 0.106 Uiso 0.135(11) 1 calc GR . . B 2
C38A C 0.795(2) 0.434(3) 0.5382(6) 0.067(7) Uani 0.135(11) 1 d D U . B 2
H38D H 0.8205 0.4507 0.5490 0.100 Uiso 0.135(11) 1 calc R . . B 2
H38E H 0.7832 0.4608 0.5337 0.100 Uiso 0.135(11) 1 calc R . . B 2
H38F H 0.7611 0.3981 0.5420 0.100 Uiso 0.135(11) 1 calc R . . B 2

loop_
_atom_site_aniso_label
_atom_site_aniso_U_11
_atom_site_aniso_U_22
_atom_site_aniso_U_33
_atom_site_aniso_U_23
_atom_site_aniso_U_13
_atom_site_aniso_U_12
Cr1 0.0185(6) 0.0175(6) 0.0463(7) -0.0029(5) -0.0008(5) 0.0090(5)
Cr2 0.0216(6) 0.0217(6) 0.0449(8) -0.0024(5) -0.0003(5) 0.0113(5)
Na1 0.0268(16) 0.0345(17) 0.0538(19) -0.0007(14) -0.0018(14) 0.0187(13)
Na2 0.0228(15) 0.0228(15) 0.040(3) 0.000 0.000 0.0114(7)
O1 0.028(3) 0.018(2) 0.053(3) 0.005(2) 0.002(2) 0.008(2)
O2 0.020(2) 0.027(2) 0.045(3) -0.0007(19) -0.0049(19) 0.013(2)
O3 0.024(2) 0.026(3) 0.046(3) -0.007(2) -0.001(2) 0.014(2)
O4 0.021(2) 0.018(2) 0.044(3) 0.000(2) 0.001(2) 0.008(2)
O5 0.015(2) 0.015(2) 0.045(5) 0.000 0.000 0.0074(11)
O6 0.024(3) 0.018(2) 0.043(3) -0.001(2) -0.003(2) 0.011(2)
O7 0.018(2) 0.018(2) 0.050(5) 0.000 0.000 0.0092(12)
O8 0.022(2) 0.022(2) 0.053(3) -0.001(2) 0.000(2) 0.013(2)
O9 0.030(3) 0.029(3) 0.044(3) -0.007(2) -0.007(2) 0.017(2)
O10 0.032(3) 0.030(3) 0.049(3) -0.006(2) -0.007(2) 0.019(2)
N1 0.020(3) 0.024(3) 0.041(3) -0.003(2) -0.003(2) 0.012(2)
N2 0.062(5) 0.051(4) 0.075(5) -0.004(3) -0.004(4) 0.039(4)
N3 0.033(3) 0.060(4) 0.066(5) 0.005(4) -0.005(3) 0.022(3)
N4 0.023(3) 0.018(3) 0.044(3) 0.000(2) 0.002(2) 0.010(2)
C1 0.030(3) 0.025(3) 0.027(4) 0.001(3) 0.007(3) 0.019(3)
C2 0.034(3) 0.024(3) 0.043(4) 0.005(3) 0.000(3) 0.013(3)
C3 0.048(4) 0.030(3) 0.045(5) 0.002(3) -0.002(3) 0.024(3)
C4 0.063(4) 0.026(3) 0.042(4) -0.002(3) -0.001(3) 0.021(3)
C5 0.104(6) 0.032(4) 0.074(5) -0.005(3) -0.003(4) 0.044(4)
C6 0.116(7) 0.043(6) 0.080(6) -0.017(5) -0.001(5) 0.052(6)
C7 0.123(16) 0.045(12) 0.074(7) -0.001(7) 0.005(7) 0.065(11)
C8 0.123(10) 0.063(13) 0.083(12) -0.005(10) 0.009(9) 0.063(10)
C9 0.045(4) 0.021(3) 0.048(5) 0.000(3) -0.001(3) 0.007(3)
C10 0.034(3) 0.025(3) 0.041(4) 0.005(3) 0.005(3) 0.007(3)
C11 0.024(3) 0.018(3) 0.042(4) 0.011(3) 0.011(3) 0.009(3)
C12 0.036(4) 0.026(4) 0.064(5) -0.004(3) -0.010(3) 0.006(3)
C13 0.052(5) 0.044(4) 0.096(7) -0.009(4) -0.022(5) 0.005(4)
C14 0.033(5) 0.054(5) 0.088(6) -0.006(4) 0.001(4) 0.012(4)
C15 0.040(5) 0.051(5) 0.062(5) 0.007(4) -0.012(4) 0.019(4)
C16 0.022(3) 0.023(3) 0.036(4) 0.003(3) 0.001(3) 0.011(2)
C17 0.023(3) 0.021(3) 0.043(4) 0.001(3) 0.003(3) 0.008(2)
C18 0.025(3) 0.028(3) 0.061(5) 0.000(3) 0.006(3) 0.012(3)
C19 0.026(3) 0.026(3) 0.058(5) -0.003(3) -0.003(3) 0.009(3)
C20 0.029(4) 0.044(4) 0.085(5) -0.010(4) -0.009(3) 0.018(3)
C21 0.039(5) 0.043(4) 0.147(9) -0.003(5) -0.018(6) 0.005(4)
C22 0.045(6) 0.078(7) 0.103(6) 0.002(5) -0.027(5) 0.012(5)
C23 0.022(4) 0.068(6) 0.106(6) -0.021(5) -0.005(4) 0.007(4)
C24 0.034(3) 0.028(4) 0.061(5) -0.007(4) 0.000(3) 0.011(3)
C25 0.032(3) 0.022(3) 0.051(4) -0.001(3) 0.002(3) 0.011(3)
C26 0.028(3) 0.022(3) 0.052(5) 0.001(3) 0.006(3) 0.011(3)
C27 0.037(4) 0.027(4) 0.062(5) -0.009(3) 0.001(3) 0.013(3)
C28 0.055(5) 0.034(4) 0.064(5) -0.020(4) 0.009(4) 0.017(4)
C29 0.057(5) 0.045(5) 0.084(5) -0.009(4) -0.002(4) 0.036(4)
C30 0.047(5) 0.035(4) 0.097(6) -0.022(4) 0.001(4) 0.014(4)
C31 0.025(3) 0.018(3) 0.045(4) 0.001(3) -0.001(3) 0.011(3)
C32 0.030(4) 0.040(4) 0.060(4) -0.015(3) 0.002(3) 0.015(3)
C33 0.058(5) 0.051(5) 0.110(7) -0.036(5) -0.021(5) 0.037(5)
C34 0.072(6) 0.069(6) 0.067(5) -0.015(4) 0.017(4) 0.005(5)
C35 0.037(4) 0.033(4) 0.068(6) -0.020(4) 0.000(4) 0.010(3)
C36 0.037(4) 0.037(4) 0.053(4) -0.009(3) -0.010(3) 0.024(3)
C37 0.073(5) 0.064(5) 0.075(5) -0.026(4) -0.041(4) 0.048(4)
C38 0.104(9) 0.083(7) 0.066(7) -0.018(5) -0.041(6) 0.044(7)
C39 0.108(10) 0.072(6) 0.106(9) -0.042(6) -0.056(7) 0.051(7)
C40 0.057(5) 0.080(8) 0.106(8) -0.014(6) -0.039(5) 0.034(6)
C41 0.080(7) 0.059(5) 0.077(7) 0.016(5) 0.025(5) 0.048(5)
C42 0.234(16) 0.102(8) 0.118(10) 0.038(7) 0.060(10) 0.132(10)
C43 0.041(4) 0.050(5) 0.072(6) 0.009(5) -0.006(4) 0.020(4)
C44 0.047(4) 0.066(7) 0.098(8) 0.013(6) -0.010(5) 0.009(4)
C7A 0.124(11) 0.033(7) 0.081(8) 0.001(6) 0.010(8) 0.043(8)
C8A 0.113(7) 0.046(8) 0.070(10) -0.008(7) -0.004(6) 0.055(7)
C6A 0.116(7) 0.043(6) 0.080(6) -0.017(5) -0.001(5) 0.052(6)
C40A 0.074(17) 0.068(11) 0.074(17) -0.028(11) -0.045(13) 0.048(11)
C39A 0.067(8) 0.067(10) 0.09(2) -0.025(11) -0.039(9) 0.045(8)
C38A 0.069(14) 0.072(18) 0.072(10) -0.036(10) -0.044(9) 0.045(13)

loop_
_atom_type_symbol
_atom_type_description
_atom_type_scat_dispersion_real
_atom_type_scat_dispersion_imag
_atom_type_scat_source
C C 0.0033 0.0016 'International Tables Vol C Tables 4.2.6.8 and 6.1.1.4'
H H 0.0000 0.0000 'International Tables Vol C Tables 4.2.6.8 and 6.1.1.4'
Cr Cr 0.3209 0.6236 'International Tables Vol C Tables 4.2.6.8 and 6.1.1.4'
N N 0.0061 0.0033 'International Tables Vol C Tables 4.2.6.8 and 6.1.1.4'
Na Na 0.0362 0.0249 'International Tables Vol C Tables 4.2.6.8 and 6.1.1.4'
O O 0.0106 0.0060 'International Tables Vol C Tables 4.2.6.8 and 6.1.1.4'

loop_
_geom_angle_atom_site_label_1
_geom_angle_atom_site_label_2
_geom_angle_atom_site_label_3
_geom_angle
_geom_angle_site_symmetry_1
_geom_angle_site_symmetry_3
Na2 Cr1 Na1 63.11(6) . .
O1 Cr1 Na1 48.43(15) 2_655 .
O1 Cr1 Na2 107.13(15) 2_655 .
O1 Cr1 O2 88.26(19) 2_655 .
O1 Cr1 O3 94.90(19) 2_655 .
O1 Cr1 O4 90.98(19) 2_655 2_655
O1 Cr1 N1 85.1(2) 2_655 2_655
O2 Cr1 Na1 41.73(13) . .
O2 Cr1 Na2 42.70(13) . .
O2 Cr1 N1 91.8(2) . 2_655
O3 Cr1 Na1 104.09(14) . .
O3 Cr1 Na2 125.54(14) . .
O3 Cr1 O2 90.85(19) . .
O3 Cr1 N1 177.4(2) . 2_655
O4 Cr1 Na1 136.58(14) 2_655 .
O4 Cr1 Na2 134.70(13) 2_655 .
O4 Cr1 O2 176.62(19) 2_655 .
O4 Cr1 O3 92.50(19) 2_655 .
O4 Cr1 N1 84.9(2) 2_655 2_655
O5 Cr1 Na1 128.5(2) . .
O5 Cr1 Na2 68.0(2) . .
O5 Cr1 O1 174.0(2) . 2_655
O5 Cr1 O2 90.2(2) . .
O5 Cr1 O3 90.93(19) . .
O5 Cr1 O4 90.2(2) . 2_655
O5 Cr1 N1 89.2(2) . 2_655
N1 Cr1 Na1 77.85(16) 2_655 .
N1 Cr1 Na2 56.88(16) 2_655 .
Na2 Cr2 Na1 62.90(6) . 2_655
O6 Cr2 Na1 42.70(13) 2_655 2_655
O6 Cr2 Na2 42.69(12) 2_655 .
O6 Cr2 O9 178.48(19) 2_655 .
O6 Cr2 O10 91.61(19) 2_655 2_655
O6 Cr2 N4 92.8(2) 2_655 .
O7 Cr2 Na1 129.0(2) . 2_655
O7 Cr2 Na2 68.6(2) . .
O7 Cr2 O6 90.0(2) . 2_655
O7 Cr2 O8 173.9(2) . .
O7 Cr2 O9 89.4(2) . .
O7 Cr2 O10 90.0(2) . 2_655
O7 Cr2 N4 88.8(2) . .
O8 Cr2 Na1 47.83(14) . 2_655
O8 Cr2 Na2 106.52(14) . .
O8 Cr2 O6 88.45(18) . 2_655
O8 Cr2 O9 92.01(19) . .
O8 Cr2 O10 95.96(19) . 2_655
O8 Cr2 N4 85.4(2) . .
O9 Cr2 Na1 137.31(15) . 2_655
O9 Cr2 Na2 135.81(14) . .
O9 Cr2 O10 89.78(19) . 2_655
O9 Cr2 N4 85.8(2) . .
O10 Cr2 Na1 105.93(15) 2_655 2_655
O10 Cr2 Na2 126.28(14) 2_655 .
O10 Cr2 N4 175.5(2) 2_655 .
N4 Cr2 Na1 78.17(17) . 2_655
N4 Cr2 Na2 57.13(16) . .
Cr1 Na1 Cr2 116.55(8) . 3_665
Cr1 Na1 Na2 58.25(8) . .
Cr2 Na1 Na2 58.30(8) 3_665 .
O1 Na1 Cr1 34.34(10) 2_655 .
O1 Na1 Cr2 144.84(14) 2_655 3_665
O1 Na1 Na2 89.59(14) 2_655 .
O2 Na1 Cr1 34.32(11) . .
O2 Na1 Cr2 91.92(13) . 3_665
O2 Na1 Na2 40.92(13) . .
O2 Na1 O1 67.36(16) . 2_655
O2 Na1 O6 82.30(17) . .
O2 Na1 O8 112.34(17) . 3_665
O2 Na1 N2 94.4(2) . .
O2 Na1 N3 148.0(2) . .
O6 Na1 Cr1 92.28(13) . .
O6 Na1 Cr2 33.79(11) . 3_665
O6 Na1 Na2 41.38(12) . .
O6 Na1 O1 112.42(17) . 2_655
O6 Na1 O8 66.58(16) . 3_665
O6 Na1 N2 146.2(2) . .
O6 Na1 N3 95.0(2) . .
O8 Na1 Cr1 145.15(13) 3_665 .
O8 Na1 Cr2 34.20(10) 3_665 3_665
O8 Na1 Na2 89.61(13) 3_665 .
O8 Na1 O1 179.01(18) 3_665 2_655
N2 Na1 Cr1 103.86(19) . .
N2 Na1 Cr2 113.48(19) . 3_665
N2 Na1 Na2 127.08(19) . .
N2 Na1 O1 96.8(2) . 2_655
N2 Na1 O8 84.1(2) . 3_665
N3 Na1 Cr1 114.65(19) . .
N3 Na1 Cr2 103.47(19) . 3_665
N3 Na1 Na2 128.43(19) . .
N3 Na1 O1 84.7(2) . 2_655
N3 Na1 O8 95.3(2) . 3_665
N3 Na1 N2 104.5(2) . .
O2 Na2 O2 91.75(19) 2_655 3_665
O2 Na2 O2 91.75(19) . 2_655
O2 Na2 O2 91.75(19) . 3_665
O2 Na2 O6 82.19(15) . .
O2 Na2 O6 169.92(14) 2_655 3_665
O2 Na2 O6 169.93(14) . 2_655
O2 Na2 O6 96.46(14) 2_655 .
O2 Na2 O6 82.19(15) 3_665 3_665
O2 Na2 O6 169.92(14) 3_665 .
O2 Na2 O6 82.19(15) 2_655 2_655
O2 Na2 O6 96.46(14) . 3_665
O2 Na2 O6 96.46(14) 3_665 2_655
O2 Na2 N1 29.23(14) . .
O2 Na2 N1 105.5(2) 3_665 2_655
O2 Na2 N1 66.07(16) 2_655 3_665
O2 Na2 N1 105.5(2) 2_655 .
O2 Na2 N1 105.5(2) . 3_665
O2 Na2 N1 66.07(16) 3_665 .
O2 Na2 N1 29.22(14) 3_665 3_665
O2 Na2 N1 29.22(14) 2_655 2_655
O2 Na2 N1 66.08(16) . 2_655
O2 Na2 N4 79.53(15) . 3_665
O2 Na2 N4 160.59(15) 3_665 .
O2 Na2 N4 105.71(15) 2_655 2_655
O2 Na2 N4 160.59(15) 2_655 3_665
O2 Na2 N4 160.59(15) . 2_655
O2 Na2 N4 105.71(15) . .
O2 Na2 N4 79.53(15) 3_665 2_655
O2 Na2 N4 79.53(15) 2_655 .
O2 Na2 N4 105.71(15) 3_665 3_665
O6 Na2 O6 90.46(19) . 3_665
O6 Na2 O6 90.45(19) 3_665 2_655
O6 Na2 O6 90.46(19) . 2_655
O6 Na2 N1 105.90(15) 2_655 2_655
O6 Na2 N1 105.90(15) 3_665 3_665
O6 Na2 N1 160.72(15) . 3_665
O6 Na2 N1 79.49(16) 2_655 3_665
O6 Na2 N1 79.49(16) 3_665 .
O6 Na2 N1 105.90(15) . .
O6 Na2 N1 160.71(15) 2_655 .
O6 Na2 N1 79.49(16) . 2_655
O6 Na2 N1 160.72(15) 3_665 2_655
O6 Na2 N4 103.7(2) 3_665 .
O6 Na2 N4 103.7(2) . 2_655
O6 Na2 N4 28.73(14) . .
O6 Na2 N4 28.73(14) 2_655 2_655
O6 Na2 N4 65.36(16) 3_665 2_655
O6 Na2 N4 28.73(14) 3_665 3_665
O6 Na2 N4 103.7(2) 2_655 3_665
O6 Na2 N4 65.36(16) . 3_665
O6 Na2 N4 65.37(16) 2_655 .
N1 Na2 N1 87.43(19) . 2_655
N1 Na2 N1 87.43(19) . 3_665
N1 Na2 N1 87.43(19) 2_655 3_665
N1 Na2 N4 132.88(15) 3_665 3_665
N1 Na2 N4 75.01(16) . 3_665
N1 Na2 N4 132.88(15) 2_655 2_655
N1 Na2 N4 75.01(16) 2_655 .
N1 Na2 N4 133.63(15) . 2_655
N1 Na2 N4 133.64(15) 3_665 .
N1 Na2 N4 75.02(16) 3_665 2_655
N1 Na2 N4 132.88(15) . .
N1 Na2 N4 133.64(15) 2_655 3_665
N4 Na2 N4 86.14(19) 3_665 2_655
N4 Na2 N4 86.14(19) 3_665 .
N4 Na2 N4 86.14(19) . 2_655
Cr1 O1 Na1 97.23(19) 3_665 3_665
C11 O1 Cr1 123.2(4) . 3_665
C11 O1 Na1 115.6(4) . 3_665
Cr1 O2 Na1 103.95(19) . .
Cr1 O2 Na2 102.59(19) . .
Na1 O2 Na2 98.59(19) . .
N1 O2 Cr1 107.3(3) . .
N1 O2 Na1 142.0(4) . .
N1 O2 Na2 95.2(3) . .
C31 O3 Cr1 132.8(4) . .
C31 O4 Cr1 125.9(5) . 3_665
Cr1 O5 Cr1 116.79(14) 3_665 2_655
Cr1 O5 Cr1 116.79(14) . 2_655
Cr1 O5 Cr1 116.79(14) . 3_665
Cr2 O6 Na1 103.50(18) 3_665 .
Cr2 O6 Na2 103.29(19) 3_665 .
Na2 O6 Na1 96.91(18) . .
N4 O6 Cr2 107.6(3) . 3_665
N4 O6 Na1 142.6(4) . .
N4 O6 Na2 95.8(3) . .
Cr2 O7 Cr2 116.47(15) 3_665 .
Cr2 O7 Cr2 116.47(15) 2_655 .
Cr2 O7 Cr2 116.46(15) 3_665 2_655
Cr2 O8 Na1 97.97(18) . 2_655
C26 O8 Cr2 120.0(4) . .
C26 O8 Na1 118.6(4) . 2_655
C36 O9 Cr2 126.0(5) . .
C36 O10 Cr2 131.8(5) . 3_665
Cr1 N1 Na2 86.81(19) 3_665 .
O2 N1 Cr1 116.7(4) . 3_665
O2 N1 Na2 55.6(3) . .
C1 N1 Cr1 125.7(5) . 3_665
C1 N1 Na2 132.9(5) . .
C1 N1 O2 116.7(5) . .
C41 N2 Na1 157.0(8) . .
C43 N3 Na1 166.2(8) . .
Cr2 N4 Na2 87.18(19) . .
O6 N4 Cr2 117.4(4) . .
O6 N4 Na2 55.5(3) . .
C16 N4 Cr2 126.1(5) . .
C16 N4 Na2 133.4(5) . .
C16 N4 O6 115.3(5) . .
N1 C1 H1 117.9 . .
N1 C1 C2 124.2(6) . .
C2 C1 H1 117.9 . .
C3 C2 C1 117.2(7) . .
C3 C2 C11 119.9(7) . .
C11 C2 C1 122.8(6) . .
C2 C3 H3 119.0 . .
C4 C3 C2 121.9(7) . .
C4 C3 H3 119.0 . .
C3 C4 C5 122.0(8) . .
C3 C4 C9 116.9(7) . .
C9 C4 C5 121.1(7) . .
C4 C5 C6 108.4(10) . .
C4 C5 C8A 109.3(8) . .
C7 C5 C4 106.0(10) . .
C7 C5 C6 104.6(10) . .
C8 C5 C4 111.9(11) . .
C8 C5 C6 110.2(10) . .
C8 C5 C7 115.2(11) . .
C7A C5 C4 112.3(8) . .
C7A C5 C8A 105.4(9) . .
C7A C5 C6A 113.2(9) . .
C6A C5 C4 111.5(8) . .
C6A C5 C8A 104.6(8) . .
C5 C6 H6A 109.5 . .
C5 C6 H6B 109.5 . .
C5 C6 H6C 109.5 . .
H6A C6 H6B 109.5 . .
H6A C6 H6C 109.5 . .
H6B C6 H6C 109.5 . .
C5 C7 H7A 109.5 . .
C5 C7 H7B 109.5 . .
C5 C7 H7C 109.5 . .
H7A C7 H7B 109.5 . .
H7A C7 H7C 109.5 . .
H7B C7 H7C 109.5 . .
C5 C8 H8A 109.5 . .
C5 C8 H8B 109.5 . .
C5 C8 H8C 109.5 . .
H8A C8 H8B 109.5 . .
H8A C8 H8C 109.5 . .
H8B C8 H8C 109.5 . .
C4 C9 H9 117.8 . .
C10 C9 C4 124.5(7) . .
C10 C9 H9 117.8 . .
C9 C10 C11 117.4(7) . .
C9 C10 C12 121.3(7) . .
C11 C10 C12 121.3(6) . .
O1 C11 C2 119.2(6) . .
O1 C11 C10 121.4(6) . .
C10 C11 C2 119.4(6) . .
C10 C12 C13 112.2(7) . .
C10 C12 C14 111.2(7) . .
C13 C12 C14 105.5(7) . .
C15 C12 C10 109.4(6) . .
C15 C12 C13 108.2(7) . .
C15 C12 C14 110.2(7) . .
C12 C13 H13A 109.5 . .
C12 C13 H13B 109.5 . .
C12 C13 H13C 109.5 . .
H13A C13 H13B 109.5 . .
H13A C13 H13C 109.5 . .
H13B C13 H13C 109.5 . .
C12 C14 H14A 109.5 . .
C12 C14 H14B 109.5 . .
C12 C14 H14C 109.5 . .
H14A C14 H14B 109.5 . .
H14A C14 H14C 109.5 . .
H14B C14 H14C 109.5 . .
C12 C15 H15A 109.5 . .
C12 C15 H15B 109.5 . .
C12 C15 H15C 109.5 . .
H15A C15 H15B 109.5 . .
H15A C15 H15C 109.5 . .
H15B C15 H15C 109.5 . .
N4 C16 H16 119.0 . .
N4 C16 C17 122.1(6) . .
C17 C16 H16 119.0 . .
C18 C17 C16 116.3(6) . .
C18 C17 C26 119.7(6) . .
C26 C17 C16 123.8(6) . .
C17 C18 H18 119.2 . .
C19 C18 C17 121.5(7) . .
C19 C18 H18 119.2 . .
C18 C19 C20 122.3(7) . .
C18 C19 C24 117.2(7) . .
C24 C19 C20 120.2(7) . .
C21 C20 C19 112.7(7) . .
C22 C20 C19 108.4(7) . .
C22 C20 C21 108.1(8) . .
C22 C20 C23 109.9(8) . .
C23 C20 C19 110.4(7) . .
C23 C20 C21 107.3(8) . .
C20 C21 H21A 109.5 . .
C20 C21 H21B 109.5 . .
C20 C21 H21C 109.5 . .
H21A C21 H21B 109.5 . .
H21A C21 H21C 109.5 . .
H21B C21 H21C 109.5 . .
C20 C22 H22A 109.5 . .
C20 C22 H22B 109.5 . .
C20 C22 H22C 109.5 . .
H22A C22 H22B 109.5 . .
H22A C22 H22C 109.5 . .
H22B C22 H22C 109.5 . .
C20 C23 H23A 109.5 . .
C20 C23 H23B 109.5 . .
C20 C23 H23C 109.5 . .
H23A C23 H23B 109.5 . .
H23A C23 H23C 109.5 . .
H23B C23 H23C 109.5 . .
C19 C24 H24 117.8 . .
C25 C24 C19 124.3(7) . .
C25 C24 H24 117.8 . .
C24 C25 C26 118.4(7) . .
C24 C25 C27 120.9(6) . .
C26 C25 C27 120.6(6) . .
O8 C26 C17 119.5(6) . .
O8 C26 C25 121.6(6) . .
C17 C26 C25 118.8(6) . .
C28 C27 C25 108.9(6) . .
C28 C27 C29 110.4(7) . .
C28 C27 C30 107.7(7) . .
C29 C27 C25 110.3(6) . .
C30 C27 C25 111.5(6) . .
C30 C27 C29 108.0(7) . .
C27 C28 H28A 109.5 . .
C27 C28 H28B 109.5 . .
C27 C28 H28C 109.5 . .
H28A C28 H28B 109.5 . .
H28A C28 H28C 109.5 . .
H28B C28 H28C 109.5 . .
C27 C29 H29A 109.5 . .
C27 C29 H29B 109.5 . .
C27 C29 H29C 109.5 . .
H29A C29 H29B 109.5 . .
H29A C29 H29C 109.5 . .
H29B C29 H29C 109.5 . .
C27 C30 H30A 109.5 . .
C27 C30 H30B 109.5 . .
C27 C30 H30C 109.5 . .
H30A C30 H30B 109.5 . .
H30A C30 H30C 109.5 . .
H30B C30 H30C 109.5 . .
O3 C31 O4 126.8(7) . .
O3 C31 C32 115.4(6) . .
O4 C31 C32 117.8(6) . .
C33 C32 C31 107.6(6) . .
C34 C32 C31 106.5(7) . .
C34 C32 C33 110.3(7) . .
C34 C32 C35 111.2(7) . .
C35 C32 C31 111.0(6) . .
C35 C32 C33 110.1(7) . .
C32 C33 H33A 109.5 . .
C32 C33 H33B 109.5 . .
C32 C33 H33C 109.5 . .
H33A C33 H33B 109.5 . .
H33A C33 H33C 109.5 . .
H33B C33 H33C 109.5 . .
C32 C34 H34A 109.5 . .
C32 C34 H34B 109.5 . .
C32 C34 H34C 109.5 . .
H34A C34 H34B 109.5 . .
H34A C34 H34C 109.5 . .
H34B C34 H34C 109.5 . .
C32 C35 H35A 109.5 . .
C32 C35 H35B 109.5 . .
C32 C35 H35C 109.5 . .
H35A C35 H35B 109.5 . .
H35A C35 H35C 109.5 . .
H35B C35 H35C 109.5 . .
O9 C36 O10 127.4(7) . .
O9 C36 C37 116.7(7) . .
O10 C36 C37 115.6(6) . .
C36 C37 C38 109.9(8) . .
C36 C37 C39 112.2(7) . .
C36 C37 C40 107.0(7) . .
C36 C37 C40A 109(2) . .
C36 C37 C39A 126(2) . .
C36 C37 C38A 99(2) . .
C38 C37 C39 111.7(8) . .
C38 C37 C40 108.7(7) . .
C39 C37 C40 107.2(7) . .
C40A C37 C38A 105.4(13) . .
C39A C37 C40A 108.4(14) . .
C39A C37 C38A 107.9(14) . .
C37 C38 H38A 109.5 . .
C37 C38 H38B 109.5 . .
C37 C38 H38C 109.5 . .
H38A C38 H38B 109.5 . .
H38A C38 H38C 109.5 . .
H38B C38 H38C 109.5 . .
C37 C39 H39A 109.5 . .
C37 C39 H39B 109.5 . .
C37 C39 H39C 109.5 . .
H39A C39 H39B 109.5 . .
H39A C39 H39C 109.5 . .
H39B C39 H39C 109.5 . .
C37 C40 H40A 109.5 . .
C37 C40 H40B 109.5 . .
C37 C40 H40C 109.5 . .
H40A C40 H40B 109.5 . .
H40A C40 H40C 109.5 . .
H40B C40 H40C 109.5 . .
N2 C41 C42 177.8(11) . .
C41 C42 H42A 109.5 . .
C41 C42 H42B 109.5 . .
C41 C42 H42C 109.5 . .
H42A C42 H42B 109.5 . .
H42A C42 H42C 109.5 . .
H42B C42 H42C 109.5 . .
N3 C43 C44 176.8(10) . .
C43 C44 H44A 109.5 . .
C43 C44 H44B 109.5 . .
C43 C44 H44C 109.5 . .
H44A C44 H44B 109.5 . .
H44A C44 H44C 109.5 . .
H44B C44 H44C 109.5 . .
C5 C7A H7AA 109.5 . .
C5 C7A H7AB 109.5 . .
C5 C7A H7AC 109.5 . .
H7AA C7A H7AB 109.5 . .
H7AA C7A H7AC 109.5 . .
H7AB C7A H7AC 109.5 . .
C5 C8A H8AA 109.5 . .
C5 C8A H8AB 109.5 . .
C5 C8A H8AC 109.5 . .
H8AA C8A H8AB 109.5 . .
H8AA C8A H8AC 109.5 . .
H8AB C8A H8AC 109.5 . .
C5 C6A H6AA 109.5 . .
C5 C6A H6AB 109.5 . .
C5 C6A H6AC 109.5 . .
H6AA C6A H6AB 109.5 . .
H6AA C6A H6AC 109.5 . .
H6AB C6A H6AC 109.5 . .
C37 C40A H40D 109.5 . .
C37 C40A H40E 109.5 . .
C37 C40A H40F 109.5 . .
H40D C40A H40E 109.5 . .
H40D C40A H40F 109.5 . .
H40E C40A H40F 109.5 . .
C37 C39A H39D 109.5 . .
C37 C39A H39E 109.5 . .
C37 C39A H39F 109.5 . .
H39D C39A H39E 109.5 . .
H39D C39A H39F 109.5 . .
H39E C39A H39F 109.5 . .
C37 C38A H38D 109.5 . .
C37 C38A H38E 109.5 . .
C37 C38A H38F 109.5 . .
H38D C38A H38E 109.5 . .
H38D C38A H38F 109.5 . .
H38E C38A H38F 109.5 . .

loop_
_geom_bond_atom_site_label_1
_geom_bond_atom_site_label_2
_geom_bond_distance
_geom_bond_site_symmetry_2
Cr1 Na1 3.453(3) .
Cr1 Na2 3.438(4) .
Cr1 O1 1.963(5) 2_655
Cr1 O2 2.006(5) .
Cr1 O3 1.996(4) .
Cr1 O4 1.990(5) 2_655
Cr1 O5 1.8731(17) .
Cr1 N1 2.039(5) 2_655
Cr2 Na1 3.465(3) 2_655
Cr2 Na2 3.447(4) .
Cr2 O6 1.982(4) 2_655
Cr2 O7 1.8799(18) .
Cr2 O8 1.967(4) .
Cr2 O9 1.999(5) .
Cr2 O10 2.012(5) 2_655
Cr2 N4 2.013(6) .
Na1 Cr2 3.465(3) 3_665
Na1 Na2 3.606(3) .
Na1 O1 2.604(6) 2_655
Na1 O2 2.368(5) .
Na1 O6 2.417(5) .
Na1 O8 2.593(5) 3_665
Na1 N2 2.497(7) .
Na1 N3 2.454(7) .
Na2 O2 2.389(5) 3_665
Na2 O2 2.389(5) .
Na2 O2 2.389(5) 2_655
Na2 O6 2.401(5) 3_665
Na2 O6 2.401(5) .
Na2 O6 2.402(5) 2_655
Na2 N1 2.884(6) 2_655
Na2 N1 2.884(6) 3_665
Na2 N1 2.884(6) .
Na2 N4 2.899(6) 3_665
Na2 N4 2.899(6) 2_655
Na2 N4 2.899(6) .
O1 Cr1 1.963(5) 3_665
O1 Na1 2.604(6) 3_665
O1 C11 1.323(7) .
O2 N1 1.414(6) .
O3 C31 1.257(8) .
O4 Cr1 1.991(5) 3_665
O4 C31 1.259(7) .
O5 Cr1 1.8731(17) 3_665
O5 Cr1 1.8731(17) 2_655
O6 Cr2 1.982(4) 3_665
O6 N4 1.400(6) .
O7 Cr2 1.8801(18) 3_665
O7 Cr2 1.8799(19) 2_655
O8 Na1 2.593(5) 2_655
O8 C26 1.351(8) .
O9 C36 1.260(8) .
O10 Cr2 2.012(5) 3_665
O10 C36 1.264(8) .
N1 Cr1 2.039(5) 3_665
N1 C1 1.274(8) .
N2 C41 1.119(10) .
N3 C43 1.096(9) .
N4 C16 1.302(8) .
C1 H1 0.9500 .
C1 C2 1.452(9) .
C2 C3 1.395(9) .
C2 C11 1.423(9) .
C3 H3 0.9500 .
C3 C4 1.375(10) .
C4 C5 1.531(10) .
C4 C9 1.403(10) .
C5 C6 1.564(9) .
C5 C7 1.527(9) .
C5 C8 1.495(9) .
C5 C7A 1.508(8) .
C5 C8A 1.570(8) .
C5 C6A 1.521(8) .
C6 H6A 0.9800 .
C6 H6B 0.9800 .
C6 H6C 0.9800 .
C7 H7A 0.9800 .
C7 H7B 0.9800 .
C7 H7C 0.9800 .
C8 H8A 0.9800 .
C8 H8B 0.9800 .
C8 H8C 0.9800 .
C9 H9 0.9500 .
C9 C10 1.385(10) .
C10 C11 1.412(9) .
C10 C12 1.530(10) .
C12 C13 1.544(10) .
C12 C14 1.548(11) .
C12 C15 1.508(10) .
C13 H13A 0.9800 .
C13 H13B 0.9800 .
C13 H13C 0.9800 .
C14 H14A 0.9800 .
C14 H14B 0.9800 .
C14 H14C 0.9800 .
C15 H15A 0.9800 .
C15 H15B 0.9800 .
C15 H15C 0.9800 .
C16 H16 0.9500 .
C16 C17 1.452(9) .
C17 C18 1.396(9) .
C17 C26 1.403(9) .
C18 H18 0.9500 .
C18 C19 1.371(9) .
C19 C20 1.554(10) .
C19 C24 1.378(10) .
C20 C21 1.503(11) .
C20 C22 1.491(12) .
C20 C23 1.495(11) .
C21 H21A 0.9800 .
C21 H21B 0.9800 .
C21 H21C 0.9800 .
C22 H22A 0.9800 .
C22 H22B 0.9800 .
C22 H22C 0.9800 .
C23 H23A 0.9800 .
C23 H23B 0.9800 .
C23 H23C 0.9800 .
C24 H24 0.9500 .
C24 C25 1.361(9) .
C25 C26 1.407(9) .
C25 C27 1.561(10) .
C27 C28 1.527(10) .
C27 C29 1.544(10) .
C27 C30 1.530(10) .
C28 H28A 0.9800 .
C28 H28B 0.9800 .
C28 H28C 0.9800 .
C29 H29A 0.9800 .
C29 H29B 0.9800 .
C29 H29C 0.9800 .
C30 H30A 0.9800 .
C30 H30B 0.9800 .
C30 H30C 0.9800 .
C31 C32 1.535(10) .
C32 C33 1.527(11) .
C32 C34 1.509(11) .
C32 C35 1.515(10) .
C33 H33A 0.9800 .
C33 H33B 0.9800 .
C33 H33C 0.9800 .
C34 H34A 0.9800 .
C34 H34B 0.9800 .
C34 H34C 0.9800 .
C35 H35A 0.9800 .
C35 H35B 0.9800 .
C35 H35C 0.9800 .
C36 C37 1.511(10) .
C37 C38 1.524(8) .
C37 C39 1.526(8) .
C37 C40 1.561(8) .
C37 C40A 1.548(10) .
C37 C39A 1.535(10) .
C37 C38A 1.555(10) .
C38 H38A 0.9800 .
C38 H38B 0.9800 .
C38 H38C 0.9800 .
C39 H39A 0.9800 .
C39 H39B 0.9800 .
C39 H39C 0.9800 .
C40 H40A 0.9800 .
C40 H40B 0.9800 .
C40 H40C 0.9800 .
C41 C42 1.455(12) .
C42 H42A 0.9800 .
C42 H42B 0.9800 .
C42 H42C 0.9800 .
C43 C44 1.482(11) .
C44 H44A 0.9800 .
C44 H44B 0.9800 .
C44 H44C 0.9800 .
C7A H7AA 0.9800 .
C7A H7AB 0.9800 .
C7A H7AC 0.9800 .
C8A H8AA 0.9800 .
C8A H8AB 0.9800 .
C8A H8AC 0.9800 .
C6A H6AA 0.9800 .
C6A H6AB 0.9800 .
C6A H6AC 0.9800 .
C40A H40D 0.9800 .
C40A H40E 0.9800 .
C40A H40F 0.9800 .
C39A H39D 0.9800 .
C39A H39E 0.9800 .
C39A H39F 0.9800 .
C38A H38D 0.9800 .
C38A H38E 0.9800 .
C38A H38F 0.9800 .

loop_
_geom_torsion_atom_site_label_1
_geom_torsion_atom_site_label_2
_geom_torsion_atom_site_label_3
_geom_torsion_atom_site_label_4
_geom_torsion
_geom_torsion_site_symmetry_1
_geom_torsion_site_symmetry_4
Cr1 O1 C11 C2 46.6(8) 3_665 .
Cr1 O1 C11 C10 -133.7(6) 3_665 .
Cr1 O2 N1 Cr1 -39.7(4) . 3_665
Cr1 O2 N1 Na2 -104.9(3) . .
Cr1 O2 N1 C1 129.6(5) . .
Cr1 O3 C31 O4 -3.0(11) . .
Cr1 O3 C31 C32 176.7(5) . .
Cr1 O4 C31 O3 -14.8(10) 3_665 .
Cr1 O4 C31 C32 165.5(5) 3_665 .
Cr1 N1 C1 C2 -6.7(10) 3_665 .
Cr2 O6 N4 Cr2 -40.9(4) 3_665 .
Cr2 O6 N4 Na2 -105.9(3) 3_665 .
Cr2 O6 N4 C16 127.4(5) 3_665 .
Cr2 O8 C26 C17 48.8(8) . .
Cr2 O8 C26 C25 -133.5(6) . .
Cr2 O9 C36 O10 -5.6(12) . .
Cr2 O9 C36 C37 168.8(5) . .
Cr2 O10 C36 O9 -13.1(13) 3_665 .
Cr2 O10 C36 C37 172.5(5) 3_665 .
Cr2 N4 C16 C17 -7.1(9) . .
Na1 Cr1 O5 Cr1 92.0(3) . 2_655
Na1 Cr1 O5 Cr1 -53.1(4) . 3_665
Na1 Cr2 O7 Cr2 90.6(3) 2_655 3_665
Na1 Cr2 O7 Cr2 -52.9(4) 2_655 2_655
Na1 O1 C11 C2 -72.1(7) 3_665 .
Na1 O1 C11 C10 107.6(7) 3_665 .
Na1 O2 N1 Cr1 176.3(3) . 3_665
Na1 O2 N1 Na2 111.1(6) . .
Na1 O2 N1 C1 -14.3(9) . .
Na1 O6 N4 Cr2 174.3(3) . .
Na1 O6 N4 Na2 109.3(6) . .
Na1 O6 N4 C16 -17.4(9) . .
Na1 O8 C26 C17 -71.0(7) 2_655 .
Na1 O8 C26 C25 106.7(7) 2_655 .
Na2 Cr1 O5 Cr1 72.6(4) . 2_655
Na2 Cr1 O5 Cr1 -72.6(4) . 3_665
Na2 Cr2 O7 Cr2 -71.8(4) . 2_655
Na2 Cr2 O7 Cr2 71.8(4) . 3_665
Na2 O2 N1 Cr1 65.2(4) . 3_665
Na2 O2 N1 C1 -125.5(5) . .
Na2 O6 N4 Cr2 65.0(4) . .
Na2 O6 N4 C16 -126.7(5) . .
Na2 N1 C1 C2 118.4(7) . .
Na2 N4 C16 C17 120.3(6) . .
O2 Cr1 O5 Cr1 110.1(4) . 2_655
O2 Cr1 O5 Cr1 -35.1(4) . 3_665
O2 N1 C1 C2 -175.0(6) . .
O3 Cr1 O5 Cr1 55.8(4) . 3_665
O3 Cr1 O5 Cr1 -159.1(4) . 2_655
O3 C31 C32 C33 47.3(9) . .
O3 C31 C32 C34 -70.9(8) . .
O3 C31 C32 C35 167.8(7) . .
O4 Cr1 O5 Cr1 -66.6(4) 2_655 2_655
O4 Cr1 O5 Cr1 148.3(4) 2_655 3_665
O4 C31 C32 C33 -132.9(7) . .
O4 C31 C32 C34 108.8(8) . .
O4 C31 C32 C35 -12.4(10) . .
O6 Cr2 O7 Cr2 -33.9(4) 2_655 2_655
O6 Cr2 O7 Cr2 109.6(4) 2_655 3_665
O6 N4 C16 C17 -174.2(6) . .
O9 Cr2 O7 Cr2 147.5(4) . 2_655
O9 Cr2 O7 Cr2 -69.0(4) . 3_665
O9 C36 C37 C38 128.4(8) . .
O9 C36 C37 C39 3.5(12) . .
O9 C36 C37 C40 -113.8(8) . .
O9 C36 C37 C40A 162(2) . .
O9 C36 C37 C39A -67(3) . .
O9 C36 C37 C38A 52(2) . .
O10 Cr2 O7 Cr2 57.7(4) 2_655 2_655
O10 Cr2 O7 Cr2 -158.8(4) 2_655 3_665
O10 C36 C37 C38 -56.6(10) . .
O10 C36 C37 C39 178.5(8) . .
O10 C36 C37 C40 61.2(9) . .
O10 C36 C37 C40A -23(3) . .
O10 C36 C37 C39A 108(3) . .
O10 C36 C37 C38A -133(2) . .
N1 Cr1 O5 Cr1 -126.9(4) 2_655 3_665
N1 Cr1 O5 Cr1 18.3(4) 2_655 2_655
N1 C1 C2 C3 163.2(7) . .
N1 C1 C2 C11 -11.7(11) . .
N4 Cr2 O7 Cr2 16.9(4) . 3_665
N4 Cr2 O7 Cr2 -126.7(4) . 2_655
N4 C16 C17 C18 161.8(7) . .
N4 C16 C17 C26 -13.2(11) . .
C1 C2 C3 C4 -173.0(7) . .
C1 C2 C11 O1 -8.5(11) . .
C1 C2 C11 C10 171.8(7) . .
C2 C3 C4 C5 175.6(7) . .
C2 C3 C4 C9 -1.5(12) . .
C3 C2 C11 O1 176.7(7) . .
C3 C2 C11 C10 -3.0(11) . .
C3 C4 C5 C6 176.6(12) . .
C3 C4 C5 C7 64.8(13) . .
C3 C4 C5 C8 -61.6(14) . .
C3 C4 C5 C7A 100.8(11) . .
C3 C4 C5 C8A -15.8(11) . .
C3 C4 C5 C6A -131.0(10) . .
C3 C4 C9 C10 2.0(12) . .
C4 C9 C10 C11 -2.9(12) . .
C4 C9 C10 C12 175.4(7) . .
C5 C4 C9 C10 -175.2(7) . .
C9 C4 C5 C6 -6.3(13) . .
C9 C4 C5 C7 -118.2(12) . .
C9 C4 C5 C8 115.5(13) . .
C9 C4 C5 C7A -82.2(11) . .
C9 C4 C5 C8A 161.2(9) . .
C9 C4 C5 C6A 46.0(12) . .
C9 C10 C11 O1 -176.4(6) . .
C9 C10 C11 C2 3.3(10) . .
C9 C10 C12 C13 5.8(11) . .
C9 C10 C12 C14 123.8(8) . .
C9 C10 C12 C15 -114.3(8) . .
C11 C2 C3 C4 2.1(11) . .
C11 C10 C12 C13 -176.0(7) . .
C11 C10 C12 C14 -58.0(9) . .
C11 C10 C12 C15 63.9(9) . .
C12 C10 C11 O1 5.3(11) . .
C12 C10 C11 C2 -175.0(7) . .
C16 C17 C18 C19 -174.5(7) . .
C16 C17 C26 O8 -8.8(11) . .
C16 C17 C26 C25 173.4(7) . .
C17 C18 C19 C20 174.1(7) . .
C17 C18 C19 C24 1.2(12) . .
C18 C17 C26 O8 176.3(7) . .
C18 C17 C26 C25 -1.4(11) . .
C18 C19 C20 C21 152.8(9) . .
C18 C19 C20 C22 -87.6(10) . .
C18 C19 C20 C23 32.9(11) . .
C18 C19 C24 C25 -2.6(12) . .
C19 C24 C25 C26 1.9(12) . .
C19 C24 C25 C27 179.5(7) . .
C20 C19 C24 C25 -175.6(8) . .
C24 C19 C20 C21 -34.5(11) . .
C24 C19 C20 C22 85.1(9) . .
C24 C19 C20 C23 -154.4(8) . .
C24 C25 C26 O8 -177.5(7) . .
C24 C25 C26 C17 0.2(11) . .
C24 C25 C27 C28 -120.3(8) . .
C24 C25 C27 C29 118.4(8) . .
C24 C25 C27 C30 -1.6(11) . .
C26 C17 C18 C19 0.7(11) . .
C26 C25 C27 C28 57.3(10) . .
C26 C25 C27 C29 -64.0(9) . .
C26 C25 C27 C30 176.0(7) . .
C27 C25 C26 O8 4.8(11) . .
C27 C25 C26 C17 -177.5(7) . .
